data_7151004
loop_
_publ_author_name
'Boyd, Derek R.'
'Sharma, Narain D.'
'Coen, Gerard P.'
'Hempenstall, Francis'
'Ljubez, Vera'
'Malone, John F.'
'Allen, Christopher C. R.'
'Hamilton, John T. G.'

_publ_section_title
;
 Regioselectivity and stereoselectivity of dioxygenase catalysed
 cis-dihydroxylation of mono- and tri-cyclic azaarene substrates
;
_journal_issue 21
_journal_name_full 'Organic &amp; Biomolecular Chemistry'
_journal_page_first 3957
_journal_page_last 3966
_journal_paper_doi 10.1039/b810235j
_journal_volume 6
_journal_year 2008
_chemical_absolute_configuration ad
_chemical_formula_moiety 'C11 H13 N O2'
_chemical_formula_sum 'C11 H13 N O2'
_chemical_formula_weight 191.22
_chemical_name_systematic
;
?
;
_space_group_IT_number 5
_symmetry_cell_setting monoclinic
_symmetry_space_group_name_Hall 'C 2y'
_symmetry_space_group_name_H-M 'C 1 2 1'
_atom_sites_solution_hydrogens difmap
_atom_sites_solution_primary direct
_atom_sites_solution_secondary difmap
_audit_creation_method SHELXL-97
_cell_angle_alpha 90.00
_cell_angle_beta 122.08(3)
_cell_angle_gamma 90.00
_cell_formula_units_Z 4
_cell_length_a 15.561(6)
_cell_length_b 6.152(2)
_cell_length_c 11.984(6)
_cell_measurement_temperature 293(2)
_cell_volume 972.1(8)
_computing_cell_refinement 'Siemens P3/V2000'
_computing_data_collection 'Siemens P3/V2000'
_computing_data_reduction 'Siemens P3/V2000'
_computing_molecular_graphics 'Bruker SHELXTL'
_computing_publication_material 'SHELXL-97 (Sheldrick, 1997)'
_computing_structure_refinement 'SHELXL-97 (Sheldrick, 1997)'
_computing_structure_solution 'SHELXS-97 (Sheldrick, 1990)'
_diffrn_ambient_temperature 293(2)
_diffrn_measured_fraction_theta_full 1.000
_diffrn_measured_fraction_theta_max 1.000
_diffrn_measurement_device_type 'Siemens P3 diffractometer'
_diffrn_measurement_method 'omega scan'
_diffrn_radiation_monochromator graphite
_diffrn_radiation_source 'fine-focus sealed tube'
_diffrn_radiation_type CuK\a
_diffrn_radiation_wavelength 1.54178
_diffrn_reflns_av_R_equivalents 0.0365
_diffrn_reflns_av_sigmaI/netI 0.0324
_diffrn_reflns_limit_h_max 15
_diffrn_reflns_limit_h_min -15
_diffrn_reflns_limit_k_max 6
_diffrn_reflns_limit_k_min -6
_diffrn_reflns_limit_l_max 11
_diffrn_reflns_limit_l_min -11
_diffrn_reflns_number 2214
_diffrn_reflns_theta_full 49.99
_diffrn_reflns_theta_max 49.99
_diffrn_reflns_theta_min 4.35
_diffrn_standards_decay_% 0
_diffrn_standards_interval_count 97
_diffrn_standards_number 3
_exptl_absorpt_coefficient_mu 0.732
_exptl_absorpt_correction_type none
_exptl_crystal_colour colourless
_exptl_crystal_density_diffrn 1.307
_exptl_crystal_density_method 'not measured'
_exptl_crystal_description prisms
_exptl_crystal_F_000 408
_exptl_crystal_size_max 0.60
_exptl_crystal_size_mid 0.30
_exptl_crystal_size_min 0.20
_refine_diff_density_max 0.110
_refine_diff_density_min -0.124
_refine_diff_density_rms 0.033
_refine_ls_abs_structure_details 'Flack H D (1983), Acta Cryst. A39, 876-881'
_refine_ls_abs_structure_Flack -0.07(17)
_refine_ls_extinction_coef 0.0046(7)
_refine_ls_extinction_expression Fc^*^=kFc[1+0.001xFc^2^\l^3^/sin(2\q)]^-1/4^
_refine_ls_extinction_method SHELXL
_refine_ls_goodness_of_fit_ref 1.141
_refine_ls_hydrogen_treatment constr
_refine_ls_matrix_type full
_refine_ls_number_parameters 130
_refine_ls_number_reflns 997
_refine_ls_number_restraints 1
_refine_ls_restrained_S_all 1.140
_refine_ls_R_factor_all 0.0324
_refine_ls_R_factor_gt 0.0321
_refine_ls_shift/su_max 0.003
_refine_ls_shift/su_mean 0.001
_refine_ls_structure_factor_coef Fsqd
_refine_ls_weighting_details 'calc w=1/[\s^2^(Fo^2^)+(0.0538P)^2^+0.1508P] where P=(Fo^2^+2Fc^2^)/3'
_refine_ls_weighting_scheme calc
_refine_ls_wR_factor_gt 0.0844
_refine_ls_wR_factor_ref 0.0848
_reflns_number_gt 987
_reflns_number_total 997
_reflns_threshold_expression >2sigma(I)
_cod_data_source_file b810235j.txt
_cod_data_source_block 2g
_cod_original_cell_volume 972.0(7)
_cod_original_sg_symbol_H-M C2
_cod_database_code 7151004

loop_
_symmetry_equiv_pos_as_xyz
'x, y, z'
'-x, y, -z'
'x+1/2, y+1/2, z'
'-x+1/2, y+1/2, -z'

loop_
_atom_site_label
_atom_site_type_symbol
_atom_site_fract_x
_atom_site_fract_y
_atom_site_fract_z
_atom_site_U_iso_or_equiv
_atom_site_adp_type
_atom_site_occupancy
_atom_site_symmetry_multiplicity
_atom_site_calc_flag
_atom_site_refinement_flags
_atom_site_disorder_assembly
_atom_site_disorder_group
C1 C 0.89980(17) 0.6866(4) 0.6049(2) 0.0455(7) Uani 1 1 d . . .
H1 H 0.8517 0.7267 0.6305 0.055 Uiso 1 1 calc R . .
O1 O 0.88378(13) 0.8327(3) 0.50396(15) 0.0594(6) Uani 1 1 d . . .
H1A H 0.9089 0.7824 0.4643 0.089 Uiso 1 1 calc R . .
C2 C 1.00574(15) 0.7113(4) 0.7272(2) 0.0391(6) Uani 1 1 d . . .
H2 H 1.0137 0.8593 0.7617 0.047 Uiso 1 1 calc R . .
O2 O 1.07821(11) 0.6762(3) 0.68973(15) 0.0511(5) Uani 1 1 d . . .
H2A H 1.1297 0.7464 0.7383 0.077 Uiso 1 1 calc R . .
C3 C 1.02398(17) 0.5517(4) 0.8323(2) 0.0406(7) Uani 1 1 d . . .
C4 C 0.96982(19) 0.3678(4) 0.8022(3) 0.0520(8) Uani 1 1 d . . .
H4 H 0.9881 0.2681 0.8696 0.062 Uiso 1 1 calc R . .
C5 C 0.88210(18) 0.3119(5) 0.6681(2) 0.0554(7) Uani 1 1 d . . .
H5A H 0.8195 0.3309 0.6662 0.066 Uiso 1 1 calc R . .
H5B H 0.8868 0.1603 0.6497 0.066 Uiso 1 1 calc R . .
C6 C 0.87916(17) 0.4528(5) 0.5615(2) 0.0522(8) Uani 1 1 d . . .
H6A H 0.9297 0.4020 0.5436 0.063 Uiso 1 1 calc R . .
H6B H 0.8130 0.4409 0.4809 0.063 Uiso 1 1 calc R . .
C7 C 1.11165(16) 0.5945(4) 0.9681(2) 0.0356(6) Uani 1 1 d . . .
C8 C 1.18298(18) 0.4366(5) 1.0390(2) 0.0463(7) Uani 1 1 d . . .
H8 H 1.1748 0.3022 0.9990 0.056 Uiso 1 1 calc R . .
N9 N 1.26325(15) 0.4630(4) 1.1612(2) 0.0560(7) Uani 1 1 d . . .
C10 C 1.2746(2) 0.6555(5) 1.2174(2) 0.0585(8) Uani 1 1 d . . .
H10 H 1.3298 0.6759 1.3027 0.070 Uiso 1 1 calc R . .
C11 C 1.20959(19) 0.8250(5) 1.1564(2) 0.0540(7) Uani 1 1 d . . .
H11 H 1.2202 0.9578 1.1990 0.065 Uiso 1 1 calc R . .
C12 C 1.12751(18) 0.7945(5) 1.0296(2) 0.0472(7) Uani 1 1 d . . .
H12 H 1.0828 0.9085 0.9855 0.057 Uiso 1 1 calc R . .

loop_
_atom_site_aniso_label
_atom_site_aniso_U_11
_atom_site_aniso_U_22
_atom_site_aniso_U_33
_atom_site_aniso_U_23
_atom_site_aniso_U_13
_atom_site_aniso_U_12
C1 0.0335(14) 0.0612(18) 0.0296(14) 0.0028(14) 0.0085(11) 0.0093(13)
O1 0.0523(11) 0.0773(13) 0.0343(10) 0.0090(9) 0.0134(8) 0.0185(10)
C2 0.0342(13) 0.0446(14) 0.0286(13) -0.0014(12) 0.0101(10) 0.0057(12)
O2 0.0342(9) 0.0717(12) 0.0391(9) -0.0062(8) 0.0138(7) -0.0095(9)
C3 0.0302(13) 0.0451(17) 0.0344(14) 0.0005(11) 0.0090(11) 0.0041(13)
C4 0.0450(14) 0.0493(19) 0.0475(15) 0.0024(13) 0.0150(13) -0.0027(15)
C5 0.0390(14) 0.0517(16) 0.0605(17) -0.0095(14) 0.0163(13) -0.0052(14)
C6 0.0272(13) 0.0704(19) 0.0367(15) -0.0160(14) 0.0020(11) -0.0055(15)
C7 0.0275(14) 0.0429(15) 0.0320(13) 0.0042(13) 0.0128(12) 0.0023(12)
C8 0.0439(15) 0.0541(16) 0.0369(15) 0.0015(12) 0.0188(13) 0.0072(13)
N9 0.0424(13) 0.0786(18) 0.0322(13) 0.0055(12) 0.0098(11) 0.0171(13)
C10 0.0445(15) 0.084(2) 0.0287(14) -0.0038(16) 0.0070(12) 0.0029(16)
C11 0.0532(16) 0.0595(17) 0.0386(15) -0.0040(14) 0.0172(14) -0.0020(16)
C12 0.0369(14) 0.0531(19) 0.0384(14) 0.0056(15) 0.0110(12) 0.0036(13)

loop_
_atom_type_symbol
_atom_type_description
_atom_type_scat_dispersion_real
_atom_type_scat_dispersion_imag
_atom_type_scat_source
C C 0.0181 0.0091 'International Tables Vol C Tables 4.2.6.8 and 6.1.1.4'
H H 0.0000 0.0000 'International Tables Vol C Tables 4.2.6.8 and 6.1.1.4'
N N 0.0311 0.0180 'International Tables Vol C Tables 4.2.6.8 and 6.1.1.4'
O O 0.0492 0.0322 'International Tables Vol C Tables 4.2.6.8 and 6.1.1.4'

loop_
_geom_angle_atom_site_label_1
_geom_angle_atom_site_label_2
_geom_angle_atom_site_label_3
_geom_angle
_geom_angle_site_symmetry_1
_geom_angle_site_symmetry_3
_geom_angle_publ_flag
O1 C1 C6 113.7(2) . . ?
O1 C1 C2 111.5(2) . . ?
C6 C1 C2 110.5(2) . . ?
O2 C2 C3 109.54(19) . . ?
O2 C2 C1 108.23(18) . . ?
C3 C2 C1 111.6(2) . . ?
C4 C3 C7 121.5(2) . . ?
C4 C3 C2 121.0(2) . . ?
C7 C3 C2 117.1(2) . . ?
C3 C4 C5 124.6(2) . . ?
C4 C5 C6 112.0(2) . . ?
C1 C6 C5 110.4(2) . . ?
C8 C7 C12 116.1(2) . . ?
C8 C7 C3 121.3(2) . . ?
C12 C7 C3 122.6(2) . . ?
N9 C8 C7 124.6(3) . . ?
C10 N9 C8 117.3(2) . . ?
N9 C10 C11 123.4(2) . . ?
C10 C11 C12 118.3(3) . . ?
C11 C12 C7 120.3(2) . . ?

loop_
_geom_bond_atom_site_label_1
_geom_bond_atom_site_label_2
_geom_bond_distance
_geom_bond_site_symmetry_2
_geom_bond_publ_flag
C1 O1 1.419(3) . ?
C1 C6 1.505(4) . ?
C1 C2 1.524(3) . ?
C2 O2 1.434(3) . ?
C2 C3 1.501(3) . ?
C3 C4 1.340(4) . ?
C3 C7 1.491(3) . ?
C4 C5 1.495(4) . ?
C5 C6 1.524(4) . ?
C7 C8 1.377(4) . ?
C7 C12 1.387(4) . ?
C8 N9 1.338(3) . ?
N9 C10 1.326(4) . ?
C10 C11 1.364(4) . ?
C11 C12 1.383(3) . ?

loop_
_geom_torsion_atom_site_label_1
_geom_torsion_atom_site_label_2
_geom_torsion_atom_site_label_3
_geom_torsion_atom_site_label_4
_geom_torsion
_geom_torsion_site_symmetry_1
_geom_torsion_site_symmetry_2
_geom_torsion_site_symmetry_3
_geom_torsion_site_symmetry_4
_geom_torsion_publ_flag
O1 C1 C2 O2 -57.5(3) . . . . ?
C6 C1 C2 O2 70.1(3) . . . . ?
O1 C1 C2 C3 -178.08(19) . . . . ?
C6 C1 C2 C3 -50.5(3) . . . . ?
O2 C2 C3 C4 -97.3(3) . . . . ?
C1 C2 C3 C4 22.5(3) . . . . ?
O2 C2 C3 C7 76.2(2) . . . . ?
C1 C2 C3 C7 -164.0(2) . . . . ?
C7 C3 C4 C5 -179.0(2) . . . . ?
C2 C3 C4 C5 -5.7(4) . . . . ?
C3 C4 C5 C6 16.3(4) . . . . ?
O1 C1 C6 C5 -171.25(19) . . . . ?
C2 C1 C6 C5 62.4(3) . . . . ?
C4 C5 C6 C1 -43.8(3) . . . . ?
C4 C3 C7 C8 45.0(3) . . . . ?
C2 C3 C7 C8 -128.5(2) . . . . ?
C4 C3 C7 C12 -136.2(3) . . . . ?
C2 C3 C7 C12 50.3(3) . . . . ?
C12 C7 C8 N9 1.4(3) . . . . ?
C3 C7 C8 N9 -179.7(2) . . . . ?
C7 C8 N9 C10 -0.3(4) . . . . ?
C8 N9 C10 C11 -0.5(4) . . . . ?
N9 C10 C11 C12 0.1(4) . . . . ?
C10 C11 C12 C7 1.1(4) . . . . ?
C8 C7 C12 C11 -1.8(3) . . . . ?
C3 C7 C12 C11 179.4(2) . . . . ?

loop_
_cod_related_entry_id
_cod_related_entry_database
_cod_related_entry_code
1 ChemSpider 30653438
